data_7203776
loop_
_publ_author_name
'Balamurugan, V.'
'Mukherjee, Rabindranath'

_publ_section_title
;
 Homochiral 1D-helical metal--organic frameworks from achiral
 components. Formation of chiral channel via C--H&#x22EF;Cl interaction
;
_journal_issue 54
_journal_name_full CrystEngComm
_journal_page_first 337
_journal_paper_doi 10.1039/b503583j
_journal_volume 7
_journal_year 2005
_chemical_formula_moiety 'C14 H14 N4 Zn Cl2'
_chemical_formula_sum 'C14 H14 Cl2 N4 Zn'
_chemical_formula_weight 374.56
_chemical_name_systematic
;
?
;
_space_group_IT_number 4
_symmetry_cell_setting monoclinic
_symmetry_space_group_name_Hall 'P 2yb'
_symmetry_space_group_name_H-M 'P 1 21 1'
_atom_sites_solution_hydrogens geom
_atom_sites_solution_primary direct
_atom_sites_solution_secondary difmap
_audit_creation_method SHELXL-97
_cell_angle_alpha 90.00
_cell_angle_beta 98.02(2)
_cell_angle_gamma 90.00
_cell_formula_units_Z 2
_cell_length_a 7.811(3)
_cell_length_b 11.056(2)
_cell_length_c 8.938(1)
_cell_measurement_reflns_used 25
_cell_measurement_temperature 293(2)
_cell_measurement_theta_max 23.28
_cell_measurement_theta_min 8.06
_cell_volume 764.3(3)
_computing_cell_refinement 'CAD4 Express (Enraf Nonius, 1994)'
_computing_data_collection 'CAD4 Express (Enraf Nonius, 1994)'
_computing_data_reduction 'XCAD4 (Harms & Wocadlo, 1995)'
_computing_molecular_graphics 'Diamond 2.1c'
_computing_publication_material 'WinGX publication routines (Farrugia, 1999)'
_computing_structure_refinement 'SHELXL-97 (Sheldrick, 1997)'
_computing_structure_solution 'SHELXS-86 (Sheldrick, 1985)'
_diffrn_ambient_temperature 293(2)
_diffrn_measured_fraction_theta_full 0.999
_diffrn_measured_fraction_theta_max 0.999
_diffrn_measurement_device_type 'Enraf Nonius CAD4'
_diffrn_measurement_method 'non-profiled omega/2theta scans'
_diffrn_radiation_monochromator graphite
_diffrn_radiation_source 'fine-focus sealed tube'
_diffrn_radiation_type MoK\a
_diffrn_radiation_wavelength 0.71073
_diffrn_reflns_av_R_equivalents 0.0387
_diffrn_reflns_av_sigmaI/netI 0.0741
_diffrn_reflns_limit_h_max 9
_diffrn_reflns_limit_h_min 0
_diffrn_reflns_limit_k_max 13
_diffrn_reflns_limit_k_min 0
_diffrn_reflns_limit_l_max 10
_diffrn_reflns_limit_l_min -10
_diffrn_reflns_number 1525
_diffrn_reflns_theta_full 24.98
_diffrn_reflns_theta_max 24.98
_diffrn_reflns_theta_min 2.30
_diffrn_standards_interval_count 90
_diffrn_standards_interval_time 60
_diffrn_standards_number 3
_exptl_absorpt_coefficient_mu 1.953
_exptl_absorpt_correction_T_max 0.8108
_exptl_absorpt_correction_T_min 0.6258
_exptl_absorpt_correction_type analytical
_exptl_crystal_colour colourless
_exptl_crystal_density_diffrn 1.628
_exptl_crystal_density_method 'not measured'
_exptl_crystal_description block
_exptl_crystal_F_000 380
_exptl_crystal_size_max 0.3
_exptl_crystal_size_mid 0.2
_exptl_crystal_size_min 0.1
_refine_diff_density_max 0.401
_refine_diff_density_min -0.422
_refine_diff_density_rms 0.088
_refine_ls_abs_structure_details 'Flack H D (1983), Acta Cryst. A39, 876-881'
_refine_ls_abs_structure_Flack 0.00(3)
_refine_ls_extinction_method none
_refine_ls_goodness_of_fit_ref 1.035
_refine_ls_hydrogen_treatment constr
_refine_ls_matrix_type full
_refine_ls_number_parameters 202
_refine_ls_number_reflns 1418
_refine_ls_number_restraints 15
_refine_ls_restrained_S_all 1.028
_refine_ls_R_factor_all 0.0738
_refine_ls_R_factor_gt 0.0353
_refine_ls_shift/su_max 0.001
_refine_ls_shift/su_mean 0.000
_refine_ls_structure_factor_coef Fsqd
_refine_ls_weighting_details 'calc w=1/[\s^2^(Fo^2^)+(0.0329P)^2^+0.0000P] where P=(Fo^2^+2Fc^2^)/3'
_refine_ls_weighting_scheme calc
_refine_ls_wR_factor_gt 0.0725
_refine_ls_wR_factor_ref 0.0809
_reflns_number_gt 1123
_reflns_number_total 1418
_reflns_threshold_expression >2sigma(I)
_cod_data_source_file b503583j.txt
_cod_data_source_block '[(L6)ZnCl2]n_(1a)'
_cod_depositor_comments
;
The following automatic conversions were performed:
'_symmetry_cell_setting' value 'Monoclinic' changed to 'monoclinic'
according to '/home/saulius/struct/CIF-dictionaries/cif_core.dic'
dictionary named 'cif_core.dic' version 2.4.1 from 2010-06-29.

Automatic conversion script
Id: cif_fix_enum 1527 2010-12-29 10:47:43Z saulius 
;
_cod_original_sg_symbol_H-M P2(1)
_cod_database_code 7203776

loop_
_symmetry_equiv_pos_as_xyz
'x, y, z'
'-x, y+1/2, -z'

loop_
_atom_site_label
_atom_site_type_symbol
_atom_site_fract_x
_atom_site_fract_y
_atom_site_fract_z
_atom_site_U_iso_or_equiv
_atom_site_adp_type
_atom_site_occupancy
_atom_site_symmetry_multiplicity
_atom_site_calc_flag
_atom_site_refinement_flags
_atom_site_disorder_assembly
_atom_site_disorder_group
Zn Zn 0.19090(10) 0.99971(7) 0.79929(8) 0.0322(2) Uani 1 1 d . . .
Cl1 Cl 0.3811(3) 0.9820(2) 0.63647(19) 0.0513(6) Uani 1 1 d . . .
Cl2 Cl 0.0898(3) 0.82399(18) 0.8724(2) 0.0474(5) Uani 1 1 d . . .
N1 N 0.2926(7) 1.0838(5) 0.9944(6) 0.0318(13) Uani 1 1 d . . .
N2 N 0.4175(7) 1.1668(5) 1.0232(6) 0.0297(13) Uani 1 1 d . . .
N3 N 0.1374(8) 1.5683(6) 0.4038(7) 0.0343(16) Uani 1 1 d . . .
N4 N 0.0163(7) 1.6010(5) 0.2888(6) 0.0340(14) Uani 1 1 d . . .
C1 C 0.2563(9) 1.0487(7) 1.1275(7) 0.0378(18) Uani 1 1 d D . .
H1 H 0.1632(9) 0.9795(7) 1.1439(7) 0.045 Uiso 1 1 calc RD . .
C2 C 0.3521(10) 1.1117(8) 1.2424(8) 0.047(2) Uani 1 1 d D . .
H2 H 0.3471(10) 1.1036(8) 1.3621(8) 0.056 Uiso 1 1 calc RD . .
C3 C 0.4549(10) 1.1866(7) 1.1729(7) 0.0401(19) Uani 1 1 d D . .
H3 H 0.5487(10) 1.2500(7) 1.2276(7) 0.048 Uiso 1 1 calc RD . .
C4 C 0.4858(9) 1.2336(7) 0.9028(8) 0.0375(18) Uani 1 1 d D . .
H4A H 0.5019(9) 1.1722(7) 0.8118(8) 0.045 Uiso 1 1 calc RD . .
H4B H 0.6114(9) 1.2698(7) 0.9462(8) 0.045 Uiso 1 1 calc RD . .
C5 C 0.3685(8) 1.3357(7) 0.8421(7) 0.0293(15) Uani 1 1 d . . .
C6 C 0.3085(10) 1.4161(7) 0.9391(7) 0.0374(18) Uani 1 1 d D . .
H6 H 0.3457(10) 1.4062(7) 1.0595(7) 0.045 Uiso 1 1 calc RD . .
C7 C 0.2004(8) 1.5101(10) 0.8841(7) 0.0406(17) Uani 1 1 d D . .
H7 H 0.1576(8) 1.5752(10) 0.9611(7) 0.049 Uiso 1 1 calc RD . .
C8 C 0.1467(9) 1.5207(7) 0.7284(8) 0.0381(19) Uani 1 1 d D . .
H8 H 0.0580(9) 1.5915(7) 0.6853(8) 0.046 Uiso 1 1 calc RD . .
C9 C 0.2077(9) 1.4402(6) 0.6305(7) 0.0324(16) Uani 1 1 d . . .
C10 C 0.3190(9) 1.3482(6) 0.6881(7) 0.0294(15) Uani 1 1 d D . .
H10 H 0.3675(9) 1.2855(6) 0.6115(7) 0.035 Uiso 1 1 calc RD . .
C11 C 0.1413(12) 1.4443(8) 0.4605(9) 0.046(2) Uani 1 1 d D . .
H11A H 0.2243(12) 1.3901(8) 0.4003(9) 0.055 Uiso 1 1 calc RD . .
H11B H 0.0127(12) 1.4063(8) 0.4402(9) 0.055 Uiso 1 1 calc RD . .
C12 C 0.2476(9) 1.6578(8) 0.4400(8) 0.044(2) Uani 1 1 d D . .
H12 H 0.3564(9) 1.6558(8) 0.5290(8) 0.053 Uiso 1 1 calc RD . .
C13 C 0.0552(10) 1.7120(6) 0.2524(8) 0.0362(17) Uani 1 1 d D . .
H13 H -0.0157(10) 1.7645(6) 0.1624(8) 0.043 Uiso 1 1 calc RD . .
C14 C 0.2014(9) 1.7521(7) 0.3471(8) 0.0384(19) Uani 1 1 d D . .
H14 H 0.2638(9) 1.8392(7) 0.3462(8) 0.046 Uiso 1 1 calc RD . .

loop_
_atom_site_aniso_label
_atom_site_aniso_U_11
_atom_site_aniso_U_22
_atom_site_aniso_U_33
_atom_site_aniso_U_23
_atom_site_aniso_U_13
_atom_site_aniso_U_12
Zn 0.0356(4) 0.0306(4) 0.0278(4) 0.0009(5) -0.0049(3) 0.0008(5)
Cl1 0.0590(12) 0.0578(17) 0.0386(9) -0.0042(11) 0.0123(9) 0.0001(12)
Cl2 0.0592(13) 0.0306(10) 0.0488(11) 0.0087(9) -0.0054(10) -0.0046(10)
N1 0.033(3) 0.030(3) 0.030(3) -0.002(3) -0.003(3) -0.003(3)
N2 0.029(3) 0.029(3) 0.027(3) 0.010(3) -0.010(3) -0.001(3)
N3 0.036(4) 0.035(3) 0.029(3) 0.006(3) -0.007(3) -0.010(3)
N4 0.036(3) 0.033(3) 0.030(3) 0.006(3) -0.005(3) 0.001(3)
C1 0.037(4) 0.049(5) 0.027(4) 0.006(3) 0.003(3) -0.001(3)
C2 0.052(5) 0.067(6) 0.019(3) 0.002(4) 0.001(3) 0.000(5)
C3 0.052(5) 0.040(5) 0.025(4) 0.001(3) -0.006(4) -0.003(4)
C4 0.031(4) 0.050(5) 0.030(4) 0.009(4) -0.003(3) -0.001(4)
C5 0.032(4) 0.027(4) 0.026(3) 0.002(3) -0.003(3) -0.008(3)
C6 0.049(5) 0.040(4) 0.022(3) 0.007(3) 0.001(3) 0.000(4)
C7 0.044(4) 0.036(4) 0.042(4) 0.005(5) 0.007(3) 0.009(5)
C8 0.039(4) 0.029(5) 0.044(4) 0.003(4) -0.002(3) -0.004(4)
C9 0.039(4) 0.029(4) 0.028(4) 0.004(3) -0.003(3) -0.009(4)
C10 0.034(4) 0.027(4) 0.027(3) 0.001(3) 0.003(3) 0.002(3)
C11 0.049(5) 0.041(5) 0.041(5) 0.007(4) -0.015(4) 0.001(4)
C12 0.031(4) 0.046(5) 0.051(5) 0.005(4) -0.013(4) -0.011(4)
C13 0.045(5) 0.030(4) 0.031(4) 0.003(3) -0.003(3) -0.002(4)
C14 0.034(4) 0.036(4) 0.043(4) 0.009(3) -0.002(4) -0.010(4)

loop_
_atom_type_symbol
_atom_type_description
_atom_type_scat_dispersion_real
_atom_type_scat_dispersion_imag
_atom_type_scat_source
C C 0.0030 0.0020 'International Tables Vol C Tables 4.2.6.8 and 6.1.1.4'
H H 0.0000 0.0000 'International Tables Vol C Tables 4.2.6.8 and 6.1.1.4'
Cl Cl 0.1480 0.1590 'International Tables Vol C Tables 4.2.6.8 and 6.1.1.4'
N N 0.0060 0.0030 'International Tables Vol C Tables 4.2.6.8 and 6.1.1.4'
Zn Zn 0.2840 1.4300 'International Tables Vol C Tables 4.2.6.8 and 6.1.1.4'

loop_
_geom_angle_atom_site_label_1
_geom_angle_atom_site_label_2
_geom_angle_atom_site_label_3
_geom_angle
_geom_angle_site_symmetry_1
_geom_angle_site_symmetry_3
_geom_angle_publ_flag
N1 Zn N4 105.9(2) 2_546 . ?
N1 Zn Cl1 112.54(17) . . ?
N1 Zn Cl2 104.99(16) . . ?
N4 Zn Cl1 111.23(17) 2_546 . ?
N4 Zn Cl2 107.34(18) 2_546 . ?
Cl1 Zn Cl2 114.25(9) . . ?
C1 N1 N2 105.7(5) . . ?
C1 N1 Zn 122.1(5) . . ?
N2 N1 Zn 131.6(4) . . ?
N1 N2 C3 110.7(6) . . ?
N1 N2 C4 122.3(5) . . ?
C3 N2 C4 126.6(6) . . ?
C12 N3 N4 110.5(6) . . ?
C12 N3 C11 129.5(7) . . ?
N4 N3 C11 119.7(6) . . ?
C13 N4 N3 106.1(6) . . ?
C13 N4 Zn 128.1(5) . 2_556 ?
N3 N4 Zn 125.8(5) . 2_556 ?
N1 C1 C2 111.2(7) . . ?
C3 C2 C1 105.2(6) . . ?
N2 C3 C2 107.1(7) . . ?
N2 C4 C5 112.2(6) . . ?
C6 C5 C10 119.5(7) . . ?
C6 C5 C4 120.2(6) . . ?
C10 C5 C4 120.3(6) . . ?
C5 C6 C7 120.5(6) . . ?
C6 C7 C8 119.9(7) . . ?
C9 C8 C7 119.6(7) . . ?
C8 C9 C10 119.4(6) . . ?
C8 C9 C11 120.6(7) . . ?
C10 C9 C11 119.7(7) . . ?
C5 C10 C9 121.0(6) . . ?
N3 C11 C9 111.0(6) . . ?
N3 C12 C14 108.5(6) . . ?
N4 C13 C14 110.1(7) . . ?
C12 C14 C13 104.7(7) . . ?

loop_
_geom_bond_atom_site_label_1
_geom_bond_atom_site_label_2
_geom_bond_distance
_geom_bond_site_symmetry_2
_geom_bond_publ_flag
Zn N1 2.037(5) . ?
Zn N4 2.034(6) 2_546 ?
Zn Cl1 2.228(2) . ?
Zn Cl2 2.229(2) . ?
N1 C1 1.319(8) . ?
N1 N2 1.338(8) . ?
N2 C3 1.347(8) . ?
N2 C4 1.466(9) . ?
N3 C12 1.322(9) . ?
N3 N4 1.346(8) . ?
N3 C11 1.461(9) . ?
N4 C13 1.316(9) . ?
N4 Zn 2.034(6) 2_556 ?
C1 C2 1.373(10) . ?
C2 C3 1.362(11) . ?
C4 C5 1.506(10) . ?
C5 C6 1.371(10) . ?
C5 C10 1.383(8) . ?
C6 C7 1.385(11) . ?
C7 C8 1.401(9) . ?
C8 C9 1.379(10) . ?
C9 C10 1.389(9) . ?
C9 C11 1.536(9) . ?
C12 C14 1.351(10) . ?
C13 C14 1.395(10) . ?
